data_4067740
loop_
_publ_author_name
'Lounissi, Sond\`es'
'Capon, Jean-Fran\,cois'
'Gloaguen, Fr\'ed\'eric'
'Matoussi, Fatma'
'P\'etillon, Fran\,cois Y.'
'Schollhammer, Philippe'
'Talarmin, Jean'

_publ_section_title
;
 Reactivity of [Fe2(CO)6(\m-S2)] toward a Base-Containing Diphosphine
 (Ph2PCH2)2NCH3: Formation of Diiron Carbonyl Compounds Having Polydentate
 Heterofunctionalized Phosphine (PNS = Ph2PCH2N(CH3)CH2S) and Bidentate
 Thiophosphinito (Ph2PS = PS) Bridges
;
_journal_issue 5
_journal_name_full Organometallics
_journal_page_first 1296
_journal_paper_doi 10.1021/om9011054
_journal_volume 29
_journal_year 2010
_chemical_formula_moiety
;
        C27 H27 N P2 S2
;
_chemical_formula_sum 'C27 H27 N P2 S2'
_chemical_formula_weight 491.56
_chemical_name_systematic
;
 ?
;
_space_group_IT_number 14
_symmetry_cell_setting monoclinic
_symmetry_Int_Tables_number 14
_symmetry_space_group_name_Hall '-P 2ybc'
_symmetry_space_group_name_H-M 'P 1 21/c 1'
_atom_sites_solution_hydrogens geom
_atom_sites_solution_primary direct
_atom_sites_solution_secondary difmap
_audit_conform_dict_location ftp://ftp.iucr.org/pub/cif_core.dic
_audit_conform_dict_name cif_core.dic
_audit_conform_dict_version 2.3
_audit_creation_date 2009-04-30T18:40:46-00:00
_audit_creation_method 'WinGX routine CIF_UPDATE'
_cell_angle_alpha 90
_cell_angle_beta 103.533(6)
_cell_angle_gamma 90
_cell_formula_units_Z 4
_cell_length_a 15.3111(8)
_cell_length_b 7.7994(4)
_cell_length_c 21.3862(12)
_cell_measurement_reflns_used 5882
_cell_measurement_temperature 170(2)
_cell_measurement_theta_max 26.3
_cell_measurement_theta_min 2.44
_cell_volume 2483.0(2)
_computing_cell_refinement
;
        CrysAlis RED, Oxford Diffraction Ltd.,
        Version 1.171.32.5 (release 08-05-2007 CrysAlis171 .NET)
        (compiled May  8 2007,13:10:02)
;
_computing_data_collection
;
        CrysAlis CCD, Oxford Diffraction Ltd.,
        Version 1.171.32.5 (release 08-05-2007 CrysAlis171 .NET)
        (compiled May  8 2007,13:10:02)
;
_computing_data_reduction
;
        CrysAlis RED, Oxford Diffraction Ltd.,
        Version 1.171.32.5 (release 08-05-2007 CrysAlis171 .NET)
        (compiled May  8 2007,13:10:02)
;
_computing_molecular_graphics 'ORTEP3 for Windows (Farrugia, 1997)'
_computing_publication_material 'PLATON (Spek, 1980-2002)'
_computing_structure_refinement 'SHELXL-97 (Sheldrick, 1997)'
_computing_structure_solution 'SHELXS-97 (Sheldrick, 1997)'
_diffrn_ambient_temperature 170(2)
_diffrn_detector 'CCD plate'
_diffrn_detector_area_resol_mean 8.3622
_diffrn_measured_fraction_theta_full 0.996
_diffrn_measured_fraction_theta_max 0.996
_diffrn_measurement_device 'Kappa-geometry diffractometer'
_diffrn_measurement_device_type 'Oxford Diffraction XCALIBUR2'
_diffrn_measurement_method
;
4 stepped omega-scans over 115 deg. with kappa -79 deg. (chi -58.3 deg.),
        phi 0, 90, 180, 270 deg.
        step 1 deg., exposure time 45 s
        detector distance 50 mm
        detector angle 30 deg.
;
_diffrn_orient_matrix_UB_11 0.0290048283
_diffrn_orient_matrix_UB_12 0.0224283207
_diffrn_orient_matrix_UB_13 -0.0201616171
_diffrn_orient_matrix_UB_21 -0.0377530842
_diffrn_orient_matrix_UB_22 0.0116549204
_diffrn_orient_matrix_UB_23 -0.026137635
_diffrn_orient_matrix_UB_31 -0.0023816611
_diffrn_orient_matrix_UB_32 0.0873476553
_diffrn_orient_matrix_UB_33 0.0086666908
_diffrn_radiation_monochromator graphite
_diffrn_radiation_probe x-ray
_diffrn_radiation_type MoK\a
_diffrn_radiation_wavelength 0.71073
_diffrn_reflns_av_R_equivalents 0.036
_diffrn_reflns_av_unetI/netI 0.0612
_diffrn_reflns_limit_h_max 20
_diffrn_reflns_limit_h_min -20
_diffrn_reflns_limit_k_max 10
_diffrn_reflns_limit_k_min -7
_diffrn_reflns_limit_l_max 28
_diffrn_reflns_limit_l_min -28
_diffrn_reflns_number 21306
_diffrn_reflns_theta_full 28.28
_diffrn_reflns_theta_max 28.28
_diffrn_reflns_theta_min 2.74
_diffrn_source 'sealed X-ray tube'
_exptl_absorpt_coefficient_mu 0.359
_exptl_absorpt_correction_T_max 0.974
_exptl_absorpt_correction_T_min 0.92
_exptl_absorpt_correction_type analytical
_exptl_absorpt_process_details
;
        CrysAlis RED, Oxford Diffraction Ltd.,
        Version 1.171.32.5 (release 08-05-2007 CrysAlis171 .NET)
        (compiled May  8 2007,13:10:02)
Analytical numeric absorption correction using a multifaceted crystal
                        model based on expressions derived by R.C. Clark & J.S.
        (Clark, R. C. & Reid, J. S. (1995). Acta Cryst. A51, 887-897)
;
_exptl_crystal_colour colourless
_exptl_crystal_density_diffrn 1.315
_exptl_crystal_density_method 'not measured'
_exptl_crystal_description
;
        fragment of rounded plate, maine faces {0 0 1}
;
_exptl_crystal_F_000 1032
_exptl_crystal_size_max 0.39
_exptl_crystal_size_mid 0.22
_exptl_crystal_size_min 0.08
_refine_diff_density_max 0.6
_refine_diff_density_min -0.47
_refine_diff_density_rms 0.073
_refine_ls_extinction_method none
_refine_ls_goodness_of_fit_ref 0.967
_refine_ls_hydrogen_treatment constr
_refine_ls_matrix_type full
_refine_ls_number_parameters 290
_refine_ls_number_reflns 6145
_refine_ls_number_restraints 0
_refine_ls_restrained_S_all 0.967
_refine_ls_R_factor_all 0.0784
_refine_ls_R_factor_gt 0.0427
_refine_ls_shift/su_max 0
_refine_ls_shift/su_mean 0
_refine_ls_structure_factor_coef Fsqd
_refine_ls_weighting_details 'calc w=1/[\s^2^(Fo^2^)+(0.0661P)^2^+0.0000P] where P=(Fo^2^+2Fc^2^)/3'
_refine_ls_weighting_scheme calc
_refine_ls_wR_factor_gt 0.104
_refine_ls_wR_factor_ref 0.1168
_reflns_number_gt 3741
_reflns_number_total 6145
_reflns_threshold_expression >2sigma(I)
_cod_data_source_file om9011054_si_002.cif
_cod_data_source_block sl92-d0
_cod_depositor_comments
;
The following automatic conversions were performed:

'_symmetry_cell_setting' value 'Monoclinic' changed to 'monoclinic'
according to /home/saulius/struct/CIF-dictionaries/cif_core.dic
dictionary named 'cif_core.dic' version 2.4.1 from
2010-06-29.

'_diffrn_radiation_probe' value 'X-ray' changed to
'x-ray' according to
/home/saulius/struct/CIF-dictionaries/cif_core.dic dictionary named
'cif_core.dic' version 2.4.1 from 2010-06-29.

Automatic conversion script
Id: cif_fix_values 1715 2011-07-08 13:25:40Z adriana 
;
_cod_original_sg_symbol_Hall -P2ybc
_cod_original_sg_symbol_H-M P21/c
_cod_database_code 4067740

loop_
_symmetry_equiv_pos_as_xyz
'x, y, z'
'-x, y+1/2, -z+1/2'
'-x, -y, -z'
'x, -y-1/2, z-1/2'

loop_
_atom_site_label
_atom_site_type_symbol
_atom_site_fract_x
_atom_site_fract_y
_atom_site_fract_z
_atom_site_U_iso_or_equiv
_atom_site_adp_type
_atom_site_occupancy
_atom_site_symmetry_multiplicity
_atom_site_calc_flag
_atom_site_refinement_flags
C1 C 0.19799(15) 0.3918(3) -0.00570(10) 0.0281(5) Uani 1 1 d .
C2 C 0.11324(17) 0.3177(3) -0.01763(13) 0.0454(7) Uani 1 1 d .
H2 H 0.0683 0.3646 0.0013 0.054 Uiso 1 1 calc R
C3 C 0.09435(18) 0.1763(4) -0.05688(14) 0.0502(7) Uani 1 1 d .
H3 H 0.0364 0.1257 -0.0645 0.06 Uiso 1 1 calc R
C4 C 0.15807(18) 0.1073(3) -0.08521(12) 0.0401(6) Uani 1 1 d .
H4 H 0.1448 0.0082 -0.1115 0.048 Uiso 1 1 calc R
C5 C 0.24124(17) 0.1830(3) -0.07510(12) 0.0394(6) Uani 1 1 d .
H5 H 0.2853 0.1374 -0.0952 0.047 Uiso 1 1 calc R
C6 C 0.26089(16) 0.3247(3) -0.03590(12) 0.0340(5) Uani 1 1 d .
H6 H 0.3184 0.3769 -0.0295 0.041 Uiso 1 1 calc R
C7 C 0.33112(14) 0.6505(3) 0.04104(10) 0.0240(5) Uani 1 1 d .
C8 C 0.41096(14) 0.5901(3) 0.08025(11) 0.0310(5) Uani 1 1 d .
H8 H 0.4097 0.5132 0.1145 0.037 Uiso 1 1 calc R
C9 C 0.49239(15) 0.6429(3) 0.06897(12) 0.0383(6) Uani 1 1 d .
H9 H 0.547 0.6012 0.0953 0.046 Uiso 1 1 calc R
C10 C 0.49440(16) 0.7554(3) 0.01988(11) 0.0365(6) Uani 1 1 d .
H10 H 0.5504 0.7918 0.0127 0.044 Uiso 1 1 calc R
C11 C 0.41590(16) 0.8152(3) -0.01881(11) 0.0351(6) Uani 1 1 d .
H11 H 0.4178 0.8918 -0.053 0.042 Uiso 1 1 calc R
C12 C 0.33422(15) 0.7648(3) -0.00821(11) 0.0297(5) Uani 1 1 d .
H12 H 0.28 0.8082 -0.0346 0.036 Uiso 1 1 calc R
C13 C 0.14649(13) 1.0485(3) 0.21886(10) 0.0242(5) Uani 1 1 d .
C14 C 0.11827(15) 1.1354(3) 0.26709(12) 0.0329(5) Uani 1 1 d .
H14 H 0.1476 1.1168 0.3109 0.039 Uiso 1 1 calc R
C15 C 0.04676(16) 1.2504(3) 0.25123(13) 0.0439(7) Uani 1 1 d .
H15 H 0.0278 1.3113 0.2842 0.053 Uiso 1 1 calc R
C16 C 0.00382(16) 1.2755(3) 0.18823(14) 0.0427(6) Uani 1 1 d .
H16 H -0.0457 1.352 0.1777 0.051 Uiso 1 1 calc R
C17 C 0.03198(16) 1.1901(3) 0.13950(12) 0.0361(6) Uani 1 1 d .
H17 H 0.0024 1.2092 0.0958 0.043 Uiso 1 1 calc R
C18 C 0.10341(14) 1.0770(3) 0.15492(11) 0.0283(5) Uani 1 1 d .
H18 H 0.1231 1.0186 0.1217 0.034 Uiso 1 1 calc R
C19 C 0.33058(13) 0.9885(3) 0.20938(10) 0.0234(4) Uani 1 1 d .
C20 C 0.32475(15) 1.0030(3) 0.14349(10) 0.0296(5) Uani 1 1 d .
H20 H 0.2737 0.9598 0.1135 0.036 Uiso 1 1 calc R
C21 C 0.39360(16) 1.0805(3) 0.12207(12) 0.0376(6) Uani 1 1 d .
H21 H 0.3898 1.0894 0.0772 0.045 Uiso 1 1 calc R
C22 C 0.46850(16) 1.1458(3) 0.16571(13) 0.0378(6) Uani 1 1 d .
H22 H 0.5151 1.2007 0.1507 0.045 Uiso 1 1 calc R
C23 C 0.47437(16) 1.1302(3) 0.23034(13) 0.0393(6) Uani 1 1 d .
H23 H 0.5254 1.1738 0.2603 0.047 Uiso 1 1 calc R
C24 C 0.40629(15) 1.0512(3) 0.25212(11) 0.0328(5) Uani 1 1 d .
H24 H 0.4114 1.0397 0.2971 0.039 Uiso 1 1 calc R
C25 C 0.23360(14) 0.4798(3) 0.12633(10) 0.0266(5) Uani 1 1 d .
H25A H 0.1743 0.434 0.1291 0.032 Uiso 1 1 calc R
H25B H 0.2749 0.381 0.1293 0.032 Uiso 1 1 calc R
C26 C 0.19805(14) 0.7108(3) 0.19146(10) 0.0247(5) Uani 1 1 d .
H26A H 0.155 0.6493 0.2114 0.03 Uiso 1 1 calc R
H26B H 0.1646 0.7512 0.1487 0.03 Uiso 1 1 calc R
C27 C 0.29776(16) 0.4818(3) 0.23948(11) 0.0375(6) Uani 1 1 d .
H27A H 0.3456 0.4056 0.2327 0.056 Uiso 1 1 calc R
H27B H 0.2475 0.413 0.2467 0.056 Uiso 1 1 calc R
H27C H 0.3209 0.5544 0.2771 0.056 Uiso 1 1 calc R
N1 N 0.26682(11) 0.5899(2) 0.18255(8) 0.0250(4) Uani 1 1 d .
P1 P 0.22123(4) 0.57691(7) 0.04695(3) 0.02554(14) Uani 1 1 d .
P2 P 0.24029(4) 0.89795(7) 0.24100(3) 0.02445(14) Uani 1 1 d .
S1 S 0.12946(4) 0.75170(8) 0.02379(3) 0.03964(17) Uani 1 1 d .
S2 S 0.27585(4) 0.85688(9) 0.33359(3) 0.04042(18) Uani 1 1 d .

loop_
_atom_site_aniso_label
_atom_site_aniso_U_11
_atom_site_aniso_U_22
_atom_site_aniso_U_33
_atom_site_aniso_U_23
_atom_site_aniso_U_13
_atom_site_aniso_U_12
C1 0.0297(12) 0.0250(11) 0.0285(11) 0.0003(9) 0.0044(9) -0.0029(10)
C2 0.0373(14) 0.0470(16) 0.0549(17) -0.0169(14) 0.0169(13) -0.0114(12)
C3 0.0412(15) 0.0476(16) 0.0613(18) -0.0171(14) 0.0113(14) -0.0223(14)
C4 0.0508(16) 0.0271(13) 0.0381(14) -0.0051(11) 0.0019(12) -0.0035(12)
C5 0.0417(15) 0.0351(14) 0.0410(14) -0.0059(12) 0.0086(12) 0.0032(12)
C6 0.0301(12) 0.0287(12) 0.0415(14) -0.0037(11) 0.0053(11) -0.0017(10)
C7 0.0255(11) 0.0200(11) 0.0271(11) -0.0045(9) 0.0075(9) -0.0031(9)
C8 0.0283(12) 0.0339(13) 0.0295(12) 0.0049(10) 0.0040(10) -0.0014(10)
C9 0.0246(12) 0.0525(16) 0.0366(13) 0.0048(12) 0.0046(10) 0.0011(12)
C10 0.0282(12) 0.0405(14) 0.0438(15) -0.0027(12) 0.0142(11) -0.0084(11)
C11 0.0446(15) 0.0324(13) 0.0305(12) 0.0029(11) 0.0133(11) -0.0061(11)
C12 0.0306(12) 0.0281(12) 0.0292(12) 0.0002(10) 0.0047(10) 0.0002(10)
C13 0.0199(10) 0.0214(11) 0.0318(12) -0.0023(9) 0.0070(9) -0.0040(9)
C14 0.0294(12) 0.0329(13) 0.0382(13) -0.0097(11) 0.0114(10) -0.0031(10)
C15 0.0345(14) 0.0461(16) 0.0550(17) -0.0162(14) 0.0183(13) 0.0030(12)
C16 0.0283(13) 0.0337(14) 0.0657(18) -0.0074(13) 0.0101(13) 0.0060(11)
C17 0.0304(13) 0.0294(13) 0.0440(14) -0.0007(11) -0.0003(11) -0.0013(11)
C18 0.0275(11) 0.0222(11) 0.0353(12) -0.0056(10) 0.0076(10) -0.0015(10)
C19 0.0204(10) 0.0174(10) 0.0330(12) -0.0017(9) 0.0079(9) 0.0027(9)
C20 0.0302(12) 0.0267(12) 0.0328(12) -0.0040(10) 0.0090(10) -0.0033(10)
C21 0.0424(14) 0.0363(14) 0.0391(14) -0.0008(11) 0.0198(12) -0.0053(12)
C22 0.0299(13) 0.0304(13) 0.0574(17) 0.0011(12) 0.0189(12) -0.0041(11)
C23 0.0243(12) 0.0352(14) 0.0554(16) -0.0021(12) 0.0031(11) -0.0026(11)
C24 0.0296(12) 0.0317(13) 0.0347(13) -0.0003(10) 0.0025(10) 0.0030(10)
C25 0.0266(11) 0.0194(11) 0.0355(12) 0.0009(10) 0.0110(10) -0.0002(9)
C26 0.0240(11) 0.0221(11) 0.0289(11) -0.0006(9) 0.0080(9) -0.0010(9)
C27 0.0428(14) 0.0299(13) 0.0379(14) 0.0040(11) 0.0058(11) 0.0045(11)
N1 0.0235(9) 0.0210(9) 0.0312(10) 0.0024(8) 0.0079(8) 0.0018(8)
P1 0.0224(3) 0.0234(3) 0.0306(3) -0.0012(2) 0.0059(2) -0.0019(2)
P2 0.0261(3) 0.0247(3) 0.0229(3) -0.0005(2) 0.0065(2) -0.0001(2)
S1 0.0337(3) 0.0405(4) 0.0425(4) -0.0036(3) 0.0044(3) 0.0034(3)
S2 0.0481(4) 0.0457(4) 0.0269(3) 0.0015(3) 0.0077(3) 0.0020(3)

loop_
_atom_type_symbol
_atom_type_description
_atom_type_scat_dispersion_real
_atom_type_scat_dispersion_imag
_atom_type_scat_source
C C 0.0033 0.0016 'International Tables Vol C Tables 4.2.6.8 and 6.1.1.4'
H H 0 0 'International Tables Vol C Tables 4.2.6.8 and 6.1.1.4'
N N 0.0061 0.0033 'International Tables Vol C Tables 4.2.6.8 and 6.1.1.4'
P P 0.1023 0.0942 'International Tables Vol C Tables 4.2.6.8 and 6.1.1.4'
S S 0.1246 0.1234 'International Tables Vol C Tables 4.2.6.8 and 6.1.1.4'

loop_
_exptl_crystal_face_index_h
_exptl_crystal_face_index_k
_exptl_crystal_face_index_l
_exptl_crystal_face_perp_dist
0 0 -1 0.025
0 0 1 0.055
-1 0 -1 0.075
-1 1 -1 0.16
1 -1 1 0.16
-8 -1 -6 0.055
-12 -5 24 0.095
-15 -3 24 0.085
-15 0 26 0.1
20 -1 2 0.07
21 -2 -15 0.07
2 -10 -9 0.17
11 -6 15 0.12
0 1 1 0.19
1 9 -16 0.17
-12 9 8 0.19
20 -5 -8 0.09

loop_
_geom_angle_atom_site_label_1
_geom_angle_atom_site_label_2
_geom_angle_atom_site_label_3
_geom_angle
C6 C1 C2 118.7(2)
C6 C1 P1 122.33(17)
C2 C1 P1 118.99(18)
C3 C2 C1 120.0(2)
C3 C2 H2 120
C1 C2 H2 120
C4 C3 C2 120.9(2)
C4 C3 H3 119.5
C2 C3 H3 119.5
C3 C4 C5 119.4(2)
C3 C4 H4 120.3
C5 C4 H4 120.3
C4 C5 C6 120.2(2)
C4 C5 H5 119.9
C6 C5 H5 119.9
C5 C6 C1 120.8(2)
C5 C6 H6 119.6
C1 C6 H6 119.6
C12 C7 C8 119.51(19)
C12 C7 P1 116.98(16)
C8 C7 P1 123.38(16)
C9 C8 C7 119.5(2)
C9 C8 H8 120.2
C7 C8 H8 120.2
C10 C9 C8 120.3(2)
C10 C9 H9 119.9
C8 C9 H9 119.9
C11 C10 C9 120.3(2)
C11 C10 H10 119.8
C9 C10 H10 119.8
C10 C11 C12 120.2(2)
C10 C11 H11 119.9
C12 C11 H11 119.9
C11 C12 C7 120.1(2)
C11 C12 H12 120
C7 C12 H12 120
C14 C13 C18 119.7(2)
C14 C13 P2 118.96(17)
C18 C13 P2 121.36(16)
C13 C14 C15 119.8(2)
C13 C14 H14 120.1
C15 C14 H14 120.1
C16 C15 C14 120.0(2)
C16 C15 H15 120
C14 C15 H15 120
C15 C16 C17 120.6(2)
C15 C16 H16 119.7
C17 C16 H16 119.7
C18 C17 C16 119.6(2)
C18 C17 H17 120.2
C16 C17 H17 120.2
C17 C18 C13 120.2(2)
C17 C18 H18 119.9
C13 C18 H18 119.9
C24 C19 C20 118.9(2)
C24 C19 P2 118.89(17)
C20 C19 P2 122.18(16)
C21 C20 C19 119.8(2)
C21 C20 H20 120.1
C19 C20 H20 120.1
C20 C21 C22 120.6(2)
C20 C21 H21 119.7
C22 C21 H21 119.7
C23 C22 C21 119.5(2)
C23 C22 H22 120.2
C21 C22 H22 120.2
C22 C23 C24 120.2(2)
C22 C23 H23 119.9
C24 C23 H23 119.9
C23 C24 C19 121.0(2)
C23 C24 H24 119.5
C19 C24 H24 119.5
N1 C25 P1 117.33(14)
N1 C25 H25A 108
P1 C25 H25A 108
N1 C25 H25B 108
P1 C25 H25B 108
H25A C25 H25B 107.2
N1 C26 P2 115.02(14)
N1 C26 H26A 108.5
P2 C26 H26A 108.5
N1 C26 H26B 108.5
P2 C26 H26B 108.5
H26A C26 H26B 107.5
N1 C27 H27A 109.5
N1 C27 H27B 109.5
H27A C27 H27B 109.5
N1 C27 H27C 109.5
H27A C27 H27C 109.5
H27B C27 H27C 109.5
C26 N1 C27 111.49(17)
C26 N1 C25 111.27(16)
C27 N1 C25 109.05(16)
C7 P1 C1 105.04(10)
C7 P1 C25 107.47(10)
C1 P1 C25 102.09(10)
C7 P1 S1 112.93(8)
C1 P1 S1 112.10(8)
C25 P1 S1 116.12(7)
C19 P2 C13 105.89(9)
C19 P2 C26 106.91(9)
C13 P2 C26 102.25(9)
C19 P2 S2 112.64(7)
C13 P2 S2 112.54(7)
C26 P2 S2 115.65(8)

loop_
_geom_bond_atom_site_label_1
_geom_bond_atom_site_label_2
_geom_bond_distance
C1 C6 1.382(3)
C1 C2 1.389(3)
C1 P1 1.814(2)
C2 C3 1.375(4)
C2 H2 0.95
C3 C4 1.373(4)
C3 H3 0.95
C4 C5 1.374(3)
C4 H4 0.95
C5 C6 1.377(3)
C5 H5 0.95
C6 H6 0.95
C7 C12 1.389(3)
C7 C8 1.393(3)
C7 P1 1.810(2)
C8 C9 1.387(3)
C8 H8 0.95
C9 C10 1.374(3)
C9 H9 0.95
C10 C11 1.372(3)
C10 H10 0.95
C11 C12 1.380(3)
C11 H11 0.95
C12 H12 0.95
C13 C14 1.386(3)
C13 C18 1.390(3)
C13 P2 1.829(2)
C14 C15 1.394(3)
C14 H14 0.95
C15 C16 1.368(4)
C15 H15 0.95
C16 C17 1.388(3)
C16 H16 0.95
C17 C18 1.383(3)
C17 H17 0.95
C18 H18 0.95
C19 C24 1.387(3)
C19 C20 1.396(3)
C19 P2 1.818(2)
C20 C21 1.383(3)
C20 H20 0.95
C21 C22 1.395(3)
C21 H21 0.95
C22 C23 1.369(4)
C22 H22 0.95
C23 C24 1.382(3)
C23 H23 0.95
C24 H24 0.95
C25 N1 1.468(3)
C25 P1 1.828(2)
C25 H25A 0.99
C25 H25B 0.99
C26 N1 1.459(3)
C26 P2 1.830(2)
C26 H26A 0.99
C26 H26B 0.99
C27 N1 1.466(3)
C27 H27A 0.98
C27 H27B 0.98
C27 H27C 0.98
P1 S1 1.9371(8)
P2 S2 1.9534(8)

loop_
_cod_related_entry_id
_cod_related_entry_database
_cod_related_entry_code
1 ChemSpider 30659706
